data_7701384
loop_
_publ_author_name
'Mo, Kai-Qiang'
'Zhu, Zhonghong'
'Wang, Hai-Ling'
'Ma, Xiong-Feng'
'Peng, Jin-Mei'
'Zou, Hua-Hong'
'Bai, Juan'
'Liang, Fu-Pei'

_publ_section_title
;
 Substituents Lead to Differences in the Formation of Two Different
 Butterfly-shaped Ni&#x2161;2Dy&#x2162;2 Clusters: Structures and
 Multistep Assembly Mechanisms
;
_journal_name_full 'Dalton Transactions'
_journal_paper_doi 10.1039/C9DT03795K
_journal_year 2019
_chemical_formula_moiety 'C40 H48 N16 Na2 Ni2 O8'
_chemical_formula_sum 'C40 H48 N16 Na2 Ni2 O8'
_chemical_formula_weight 1044.34
_space_group_crystal_system monoclinic
_space_group_IT_number 15
_space_group_name_Hall '-C 2yc'
_space_group_name_H-M_alt 'C 1 2/c 1'
_symmetry_space_group_name_Hall '-C 2yc'
_symmetry_space_group_name_H-M 'C 1 2/c 1'
_atom_sites_solution_hydrogens geom
_atom_sites_solution_primary iterative
_atom_sites_solution_secondary difmap
_audit_creation_date 2019-06-03
_audit_creation_method
;
Olex2 1.2
(compiled 2018.05.29 svn.r3508 for OlexSys, GUI svn.r5506)
;
_audit_update_record
;
2019-08-15 deposited with the CCDC.    2019-10-16 downloaded from the CCDC.
;
_cell_angle_alpha 90.00
_cell_angle_beta 123.044(3)
_cell_angle_gamma 90.00
_cell_formula_units_Z 4
_cell_length_a 24.989(6)
_cell_length_b 11.319(3)
_cell_length_c 20.032(5)
_cell_measurement_reflns_used 6290
_cell_measurement_temperature 296(2)
_cell_measurement_theta_max 25.77
_cell_measurement_theta_min 2.43
_cell_volume 4750(2)
_computing_cell_refinement 'SAINT v8.27A (Bruker, 2012)'
_computing_data_reduction 'SAINT v8.27A (Bruker, 2012)'
_computing_molecular_graphics 'Olex2 (Dolomanov et al., 2009)'
_computing_publication_material 'Olex2 (Dolomanov et al., 2009)'
_computing_structure_refinement 'XL (Sheldrick, 2008)'
_computing_structure_solution 'olex2.solve (Bourhis et al., 2015)'
_diffrn_ambient_temperature 296.15
_diffrn_measured_fraction_theta_full 0.997
_diffrn_measured_fraction_theta_max 0.997
_diffrn_measurement_device_type 'Bruker APEX-II CCD'
_diffrn_measurement_method '\f and \w scans'
_diffrn_radiation_monochromator graphite
_diffrn_radiation_type MoK\a
_diffrn_radiation_wavelength 0.71073
_diffrn_reflns_av_R_equivalents 0.0471
_diffrn_reflns_av_unetI/netI 0.0316
_diffrn_reflns_limit_h_max 30
_diffrn_reflns_limit_h_min -30
_diffrn_reflns_limit_k_max 13
_diffrn_reflns_limit_k_min -13
_diffrn_reflns_limit_l_max 24
_diffrn_reflns_limit_l_min -24
_diffrn_reflns_number 26872
_diffrn_reflns_theta_full 26.00
_diffrn_reflns_theta_max 26.00
_diffrn_reflns_theta_min 1.94
_diffrn_source 'fine-focus sealed tube'
_diffrn_standards_number 0
_exptl_absorpt_coefficient_mu 0.879
_exptl_absorpt_correction_type none
_exptl_crystal_colour 'red brown'
_exptl_crystal_density_diffrn 1.460
_exptl_crystal_density_method 'not measured'
_exptl_crystal_description stripe
_exptl_crystal_F_000 2168
_exptl_crystal_size_max 0.2
_exptl_crystal_size_mid 0.1
_exptl_crystal_size_min 0.06
_refine_diff_density_max 0.518
_refine_diff_density_min -0.557
_refine_diff_density_rms 0.075
_refine_ls_extinction_method none
_refine_ls_goodness_of_fit_ref 1.081
_refine_ls_hydrogen_treatment constr
_refine_ls_matrix_type full
_refine_ls_number_parameters 311
_refine_ls_number_reflns 4645
_refine_ls_number_restraints 1
_refine_ls_restrained_S_all 1.365
_refine_ls_R_factor_all 0.0659
_refine_ls_R_factor_gt 0.0444
_refine_ls_shift/su_max 0.000
_refine_ls_shift/su_mean 0.000
_refine_ls_structure_factor_coef Fsqd
_refine_ls_weighting_details 'calc w=1/[\s^2^(Fo^2^)+(0.0718P)^2^+7.7188P] where P=(Fo^2^+2Fc^2^)/3'
_refine_ls_weighting_scheme calc
_refine_ls_wR_factor_gt 0.1214
_refine_ls_wR_factor_ref 0.1383
_reflns_number_gt 3543
_reflns_number_total 4645
_reflns_threshold_expression >2sigma(I)
_cod_data_source_file c9dt03795k2.cif
_cod_data_source_block 1
_cod_database_code 7701384
_olex2_refinement_description
;
1. Fixed Uiso
 At 1.2 times of:
  All C(H) groups, All C(H,H) groups
 At 1.5 times of:
  All C(H,H,H) groups
2. Restrained distances
 C1-Na1
 2 with sigma of 0.02
3.a Secondary CH2 refined with riding coordinates:
 C9(H9a,H9b), C19(H19a,H19b)
3.b Aromatic/amide H refined with riding coordinates:
 C3(H3), C4(H4), C5(H5), C7(H7), C13(H13), C14(H14), C15(H15), C17(H17)
3.c Idealised Me refined as rotating group:
 C8(H8a,H8b,H8c), C10(H10a,H10b,H10c), C18(H18a,H18b,H18c), C20(H20a,H20b,H20c)
;
_olex2_submission_special_instructions 'No special instructions were received'

loop_
_space_group_symop_id
_space_group_symop_operation_xyz
1 'x, y, z'
2 '-x, y, -z+1/2'
3 'x+1/2, y+1/2, z'
4 '-x+1/2, y+1/2, -z+1/2'
5 '-x, -y, -z'
6 'x, -y, z-1/2'
7 '-x+1/2, -y+1/2, -z'
8 'x+1/2, -y+1/2, z-1/2'

loop_
_atom_site_label
_atom_site_type_symbol
_atom_site_fract_x
_atom_site_fract_y
_atom_site_fract_z
_atom_site_U_iso_or_equiv
_atom_site_adp_type
_atom_site_occupancy
_atom_site_calc_flag
_atom_site_refinement_flags_posn
Ni1 Ni 0.62655(2) 0.19857(5) 0.27409(3) 0.0344(2) Uani 1 d .
Na1 Na 0.53423(7) 0.27180(15) 0.34058(9) 0.0369(4) Uani 1 d D
O1 O 0.62496(13) 0.1748(2) 0.36781(16) 0.0345(6) Uani 1 d .
O2 O 0.58457(14) 0.1622(3) 0.46326(17) 0.0469(8) Uani 1 d .
O3 O 0.57155(12) 0.3334(2) 0.25239(16) 0.0327(6) Uani 1 d .
O4 O 0.47785(13) 0.4783(3) 0.15082(16) 0.0394(7) Uani 1 d .
N1 N 0.67459(16) 0.0550(4) 0.2907(2) 0.0438(9) Uani 1 d .
N2 N 0.70337(15) 0.2932(3) 0.3398(2) 0.0405(9) Uani 1 d .
N3 N 0.61920(19) 0.2326(4) 0.1745(2) 0.0511(10) Uani 1 d .
N6 N 0.54565(15) 0.1117(3) 0.2129(2) 0.0393(8) Uani 1 d .
N7 N 0.54254(17) 0.0215(4) 0.1820(2) 0.0500(10) Uani 1 d .
N8 N 0.5374(3) -0.0655(5) 0.1486(4) 0.099(2) Uani 1 d .
C1 C 0.63355(18) 0.0746(4) 0.4045(2) 0.0349(9) Uani 1 d D
C2 C 0.6141(2) 0.0621(4) 0.4585(2) 0.0418(10) Uani 1 d .
C3 C 0.6242(3) -0.0420(5) 0.5010(3) 0.0594(14) Uani 1 d .
H3 H 0.6102 -0.0482 0.5355 0.071 Uiso 1 calc R
C4 C 0.6553(3) -0.1371(5) 0.4917(3) 0.0692(16) Uani 1 d .
H4 H 0.6626 -0.2061 0.5207 0.083 Uiso 1 calc R
C5 C 0.6746(3) -0.1292(5) 0.4409(3) 0.0625(15) Uani 1 d .
H5 H 0.6951 -0.1932 0.4352 0.075 Uiso 1 calc R
C6 C 0.6642(2) -0.0255(4) 0.3961(3) 0.0432(10) Uani 1 d .
C7 C 0.6846(2) -0.0248(4) 0.3413(3) 0.0461(11) Uani 1 d .
H7 H 0.7078 -0.0903 0.3429 0.055 Uiso 1 calc R
C8 C 0.6996(3) 0.0314(6) 0.2403(4) 0.0743(18) Uani 1 d .
H8A H 0.6651 0.0313 0.1853 0.111 Uiso 1 calc GR
H8B H 0.7204 -0.0442 0.2538 0.111 Uiso 1 calc GR
H8C H 0.7297 0.0917 0.2488 0.111 Uiso 1 calc GR
C9 C 0.5583(3) 0.1561(6) 0.5118(3) 0.0701(17) Uani 1 d .
H9A H 0.5920 0.1409 0.5668 0.084 Uiso 1 calc R
H9B H 0.5273 0.0926 0.4935 0.084 Uiso 1 calc R
C10 C 0.5272(3) 0.2711(8) 0.5051(4) 0.093(2) Uani 1 d .
H10A H 0.4957 0.2874 0.4501 0.139 Uiso 1 calc GR
H10B H 0.5588 0.3326 0.5265 0.139 Uiso 1 calc GR
H10C H 0.5070 0.2676 0.5343 0.139 Uiso 1 calc GR
C11 C 0.58764(18) 0.4431(4) 0.2464(2) 0.0331(9) Uani 1 d .
C12 C 0.53878(19) 0.5252(4) 0.1971(2) 0.0366(9) Uani 1 d .
C13 C 0.5528(2) 0.6431(4) 0.1970(3) 0.0493(11) Uani 1 d .
H13 H 0.5200 0.6967 0.1667 0.059 Uiso 1 calc R
C14 C 0.6163(3) 0.6826(4) 0.2423(3) 0.0602(14) Uani 1 d .
H14 H 0.6255 0.7620 0.2415 0.072 Uiso 1 calc R
C15 C 0.6644(2) 0.6049(4) 0.2875(3) 0.0540(12) Uani 1 d .
H15 H 0.7064 0.6316 0.3171 0.065 Uiso 1 calc R
C16 C 0.6512(2) 0.4841(4) 0.2896(3) 0.0398(10) Uani 1 d .
C17 C 0.70387(19) 0.4064(4) 0.3390(3) 0.0442(11) Uani 1 d .
H17 H 0.7428 0.4425 0.3746 0.053 Uiso 1 calc R
C18 C 0.7633(2) 0.2337(5) 0.4009(3) 0.0637(15) Uani 1 d .
H18A H 0.7556 0.1864 0.4345 0.096 Uiso 1 calc GR
H18B H 0.7952 0.2920 0.4325 0.096 Uiso 1 calc GR
H18C H 0.7780 0.1841 0.3752 0.096 Uiso 1 calc GR
C19 C 0.4269(2) 0.5576(4) 0.0983(3) 0.0540(12) Uani 1 d .
H19A H 0.4383 0.6015 0.0662 0.065 Uiso 1 calc R
H19B H 0.4194 0.6135 0.1291 0.065 Uiso 1 calc R
C20 C 0.3676(2) 0.4851(5) 0.0455(3) 0.0607(14) Uani 1 d .
H20A H 0.3741 0.4356 0.0116 0.091 Uiso 1 calc GR
H20B H 0.3321 0.5369 0.0134 0.091 Uiso 1 calc GR
H20C H 0.3589 0.4368 0.0779 0.091 Uiso 1 calc GR
N4 N 0.6544(3) 0.2851(5) 0.1654(3) 0.0713(15) Uani 1 d .
N5 N 0.6888(4) 0.3307(8) 0.1520(5) 0.158(4) Uani 1 d .

loop_
_atom_site_aniso_label
_atom_site_aniso_U_11
_atom_site_aniso_U_22
_atom_site_aniso_U_33
_atom_site_aniso_U_23
_atom_site_aniso_U_13
_atom_site_aniso_U_12
Ni1 0.0213(3) 0.0452(3) 0.0322(3) -0.0014(2) 0.0117(2) 0.0003(2)
Na1 0.0243(8) 0.0430(9) 0.0373(9) 0.0025(7) 0.0129(7) 0.0042(6)
O1 0.0305(14) 0.0413(16) 0.0324(14) 0.0041(12) 0.0176(12) 0.0075(12)
O2 0.0348(16) 0.077(2) 0.0287(15) 0.0023(15) 0.0170(13) 0.0004(15)
O3 0.0224(13) 0.0331(15) 0.0377(15) 0.0019(12) 0.0132(12) -0.0023(11)
O4 0.0264(14) 0.0382(16) 0.0380(15) 0.0073(13) 0.0074(12) -0.0019(12)
N1 0.0253(17) 0.061(2) 0.041(2) -0.0070(19) 0.0148(16) 0.0072(16)
N2 0.0170(15) 0.055(2) 0.0385(19) -0.0029(17) 0.0079(14) -0.0019(15)
N3 0.041(2) 0.075(3) 0.040(2) -0.001(2) 0.0241(18) -0.010(2)
N6 0.0256(17) 0.037(2) 0.046(2) -0.0089(16) 0.0137(16) -0.0049(14)
N7 0.0306(19) 0.046(2) 0.048(2) -0.004(2) 0.0053(17) 0.0038(17)
N8 0.070(4) 0.071(4) 0.109(5) -0.042(3) 0.018(3) 0.006(3)
C1 0.0232(18) 0.042(2) 0.0258(19) 0.0011(17) 0.0045(16) -0.0020(16)
C2 0.029(2) 0.053(3) 0.028(2) -0.0008(19) 0.0062(17) -0.0066(19)
C3 0.058(3) 0.073(4) 0.035(2) 0.005(2) 0.017(2) -0.019(3)
C4 0.081(4) 0.051(3) 0.052(3) 0.013(3) 0.021(3) -0.001(3)
C5 0.065(3) 0.044(3) 0.051(3) 0.006(2) 0.014(3) 0.006(2)
C6 0.033(2) 0.040(2) 0.037(2) -0.0001(19) 0.0069(19) 0.0020(18)
C7 0.030(2) 0.049(3) 0.044(2) -0.005(2) 0.0099(19) 0.0102(19)
C8 0.073(4) 0.094(5) 0.075(4) 0.009(3) 0.052(3) 0.035(3)
C9 0.061(3) 0.117(5) 0.048(3) -0.009(3) 0.040(3) -0.011(3)
C10 0.079(4) 0.159(7) 0.059(4) 0.000(4) 0.049(4) 0.028(5)
C11 0.029(2) 0.037(2) 0.033(2) -0.0047(17) 0.0159(17) -0.0098(16)
C12 0.034(2) 0.037(2) 0.033(2) -0.0002(18) 0.0148(18) -0.0077(17)
C13 0.046(3) 0.039(3) 0.050(3) 0.006(2) 0.018(2) -0.005(2)
C14 0.059(3) 0.040(3) 0.069(3) -0.002(2) 0.027(3) -0.018(2)
C15 0.042(3) 0.052(3) 0.057(3) -0.009(2) 0.020(2) -0.021(2)
C16 0.031(2) 0.044(2) 0.041(2) -0.0050(19) 0.0165(18) -0.0113(18)
C17 0.0206(19) 0.059(3) 0.043(2) -0.010(2) 0.0109(18) -0.0133(19)
C18 0.023(2) 0.073(4) 0.060(3) -0.002(3) 0.000(2) 0.001(2)
C19 0.042(3) 0.049(3) 0.047(3) 0.015(2) 0.009(2) 0.006(2)
C20 0.034(2) 0.073(4) 0.049(3) 0.009(3) 0.006(2) -0.001(2)
N4 0.081(3) 0.091(4) 0.060(3) -0.030(3) 0.050(3) -0.042(3)
N5 0.200(9) 0.216(9) 0.129(6) -0.091(6) 0.135(7) -0.150(8)

loop_
_atom_type_symbol
_atom_type_description
_atom_type_scat_dispersion_real
_atom_type_scat_dispersion_imag
_atom_type_scat_source
C C 0.0033 0.0016 'International Tables Vol C Tables 4.2.6.8 and 6.1.1.4'
H H 0.0000 0.0000 'International Tables Vol C Tables 4.2.6.8 and 6.1.1.4'
N N 0.0061 0.0033 'International Tables Vol C Tables 4.2.6.8 and 6.1.1.4'
Na Na 0.0362 0.0249 'International Tables Vol C Tables 4.2.6.8 and 6.1.1.4'
Ni Ni 0.3393 1.1124 'International Tables Vol C Tables 4.2.6.8 and 6.1.1.4'
O O 0.0106 0.0060 'International Tables Vol C Tables 4.2.6.8 and 6.1.1.4'

loop_
_geom_angle_atom_site_label_1
_geom_angle_atom_site_label_2
_geom_angle_atom_site_label_3
_geom_angle
_geom_angle_site_symmetry_1
_geom_angle_site_symmetry_3
O1 Ni1 Na1 92.70(9) . 2_655
O1 Ni1 O3 86.54(12) . .
O1 Ni1 N1 93.17(14) . .
O1 Ni1 N2 87.43(14) . .
O1 Ni1 N3 173.49(15) . .
O1 Ni1 N6 88.66(14) . .
O3 Ni1 Na1 40.53(8) . 2_655
O3 Ni1 N1 174.80(14) . .
O3 Ni1 N2 92.02(13) . .
O3 Ni1 N3 87.41(16) . .
O3 Ni1 N6 83.78(13) . .
N1 Ni1 Na1 134.35(11) . 2_655
N1 Ni1 N2 93.16(15) . .
N1 Ni1 N3 92.63(18) . .
N1 Ni1 N6 91.02(15) . .
N2 Ni1 Na1 132.32(11) . 2_655
N2 Ni1 N6 174.43(15) . .
N3 Ni1 Na1 81.12(12) . 2_655
N3 Ni1 N2 95.20(16) . .
N3 Ni1 N6 88.27(16) . .
N6 Ni1 Na1 43.94(11) . 2_655
O1 Na1 O2 67.24(11) . .
O1 Na1 O3 66.59(10) . .
O1 Na1 O3 149.62(12) . 2_655
O1 Na1 O4 126.90(12) . 2_655
O1 Na1 N6 102.21(12) . 2_655
O2 Na1 O3 132.51(11) . .
O2 Na1 N6 85.04(12) . 2_655
O3 Na1 O2 134.02(12) 2_655 .
O3 Na1 O3 92.79(11) 2_655 .
O3 Na1 O4 68.56(10) 2_655 2_655
O3 Na1 N6 65.27(11) 2_655 2_655
O4 Na1 O2 116.71(13) 2_655 .
O4 Na1 O3 83.56(11) 2_655 .
O4 Na1 N6 130.53(12) 2_655 2_655
N6 Na1 O3 115.00(12) 2_655 .
Ni1 O1 Na1 104.15(12) . .
C1 O1 Ni1 126.1(3) . .
C1 O1 Na1 112.7(2) . .
C2 O2 Na1 110.7(2) . .
C2 O2 C9 117.6(4) . .
C9 O2 Na1 122.5(3) . .
Ni1 O3 Na1 96.52(11) . .
Ni1 O3 Na1 107.22(12) . 2_655
Na1 O3 Na1 77.69(10) 2_655 .
C11 O3 Ni1 122.9(2) . .
C11 O3 Na1 124.8(2) . .
C11 O3 Na1 117.9(2) . 2_655
C12 O4 Na1 117.7(2) . 2_655
C12 O4 C19 117.4(3) . .
C19 O4 Na1 124.8(3) . 2_655
C7 N1 Ni1 124.4(3) . .
C7 N1 C8 116.3(4) . .
C8 N1 Ni1 119.2(3) . .
C17 N2 Ni1 123.6(3) . .
C17 N2 C18 116.9(4) . .
C18 N2 Ni1 119.1(3) . .
N4 N3 Ni1 127.7(4) . .
Ni1 N6 Na1 102.54(15) . 2_655
N7 N6 Ni1 120.9(3) . .
N7 N6 Na1 127.2(3) . 2_655
N8 N7 N6 177.1(5) . .
O1 C1 C2 119.9(4) . .
O1 C1 C6 123.9(4) . .
C2 C1 C6 116.2(4) . .
O2 C2 C1 112.9(4) . .
O2 C2 C3 125.2(4) . .
C3 C2 C1 121.9(5) . .
C2 C3 H3 120.0 . .
C2 C3 C4 119.9(5) . .
C4 C3 H3 120.0 . .
C3 C4 H4 119.9 . .
C5 C4 C3 120.2(5) . .
C5 C4 H4 119.9 . .
C4 C5 H5 119.4 . .
C4 C5 C6 121.2(5) . .
C6 C5 H5 119.4 . .
C1 C6 C7 121.4(4) . .
C5 C6 C1 120.6(5) . .
C5 C6 C7 118.0(5) . .
N1 C7 C6 127.7(4) . .
N1 C7 H7 116.2 . .
C6 C7 H7 116.2 . .
N1 C8 H8A 109.5 . .
N1 C8 H8B 109.5 . .
N1 C8 H8C 109.5 . .
H8A C8 H8B 109.5 . .
H8A C8 H8C 109.5 . .
H8B C8 H8C 109.5 . .
O2 C9 H9A 110.1 . .
O2 C9 H9B 110.1 . .
O2 C9 C10 107.8(5) . .
H9A C9 H9B 108.5 . .
C10 C9 H9A 110.1 . .
C10 C9 H9B 110.1 . .
C9 C10 H10A 109.5 . .
C9 C10 H10B 109.5 . .
C9 C10 H10C 109.5 . .
H10A C10 H10B 109.5 . .
H10A C10 H10C 109.5 . .
H10B C10 H10C 109.5 . .
O3 C11 C12 119.1(3) . .
O3 C11 C16 123.1(4) . .
C16 C11 C12 117.7(4) . .
O4 C12 C11 115.4(3) . .
C13 C12 O4 123.8(4) . .
C13 C12 C11 120.8(4) . .
C12 C13 H13 119.8 . .
C12 C13 C14 120.4(5) . .
C14 C13 H13 119.8 . .
C13 C14 H14 119.9 . .
C15 C14 C13 120.1(4) . .
C15 C14 H14 119.9 . .
C14 C15 H15 119.7 . .
C14 C15 C16 120.6(4) . .
C16 C15 H15 119.7 . .
C11 C16 C15 120.2(4) . .
C11 C16 C17 121.6(4) . .
C15 C16 C17 118.1(4) . .
N2 C17 C16 127.5(4) . .
N2 C17 H17 116.3 . .
C16 C17 H17 116.3 . .
N2 C18 H18A 109.5 . .
N2 C18 H18B 109.5 . .
N2 C18 H18C 109.5 . .
H18A C18 H18B 109.5 . .
H18A C18 H18C 109.5 . .
H18B C18 H18C 109.5 . .
O4 C19 H19A 110.1 . .
O4 C19 H19B 110.1 . .
O4 C19 C20 108.2(4) . .
H19A C19 H19B 108.4 . .
C20 C19 H19A 110.1 . .
C20 C19 H19B 110.1 . .
C19 C20 H20A 109.5 . .
C19 C20 H20B 109.5 . .
C19 C20 H20C 109.5 . .
H20A C20 H20B 109.5 . .
H20A C20 H20C 109.5 . .
H20B C20 H20C 109.5 . .
N5 N4 N3 174.5(6) . .

loop_
_geom_bond_atom_site_label_1
_geom_bond_atom_site_label_2
_geom_bond_distance
_geom_bond_site_symmetry_2
Ni1 Na1 3.4700(18) 2_655
Ni1 O1 1.918(3) .
Ni1 O3 1.938(3) .
Ni1 N1 1.938(4) .
Ni1 N2 1.952(3) .
Ni1 N3 1.940(4) .
Ni1 N6 1.963(3) .
Na1 O1 2.301(3) .
Na1 O2 2.406(3) .
Na1 O3 2.505(3) .
Na1 O3 2.361(3) 2_655
Na1 O4 2.375(3) 2_655
Na1 N6 2.467(4) 2_655
O1 C1 1.303(5) .
O2 C2 1.383(6) .
O2 C9 1.440(5) .
O3 Na1 2.361(3) 2_655
O3 C11 1.330(5) .
O4 Na1 2.375(3) 2_655
O4 C12 1.386(5) .
O4 C19 1.439(5) .
N1 C7 1.276(6) .
N1 C8 1.475(6) .
N2 C17 1.281(6) .
N2 C18 1.483(6) .
N3 N4 1.155(6) .
N6 Na1 2.467(4) 2_655
N6 N7 1.175(5) .
N7 N8 1.157(6) .
C1 C2 1.415(6) .
C1 C6 1.429(6) .
C2 C3 1.394(7) .
C3 H3 0.9300 .
C3 C4 1.398(8) .
C4 H4 0.9300 .
C4 C5 1.346(8) .
C5 H5 0.9300 .
C5 C6 1.413(7) .
C6 C7 1.441(7) .
C7 H7 0.9300 .
C8 H8A 0.9600 .
C8 H8B 0.9600 .
C8 H8C 0.9600 .
C9 H9A 0.9700 .
C9 H9B 0.9700 .
C9 C10 1.484(10) .
C10 H10A 0.9600 .
C10 H10B 0.9600 .
C10 H10C 0.9600 .
C11 C12 1.420(6) .
C11 C16 1.409(5) .
C12 C13 1.380(6) .
C13 H13 0.9300 .
C13 C14 1.403(7) .
C14 H14 0.9300 .
C14 C15 1.361(7) .
C15 H15 0.9300 .
C15 C16 1.414(6) .
C16 C17 1.437(6) .
C17 H17 0.9300 .
C18 H18A 0.9600 .
C18 H18B 0.9600 .
C18 H18C 0.9600 .
C19 H19A 0.9700 .
C19 H19B 0.9700 .
C19 C20 1.510(7) .
C20 H20A 0.9600 .
C20 H20B 0.9600 .
C20 H20C 0.9600 .
N4 N5 1.154(7) .
